data_1565829
loop_
_publ_author_name
'Gajda, Roman'
'Zhang, Dongzhou'
'Parafiniuk, Jan'
'Dera, Przemys\/law'
'Wo\'zniak, Krzysztof'

_publ_section_title
;
 Tracing electron density changes in langbeinite under pressure
;
_journal_issue 1
_journal_name_full IUCrJ
_journal_page_first 146
_journal_page_last 162
_journal_paper_doi 10.1107/S2052252521012628
_journal_volume 9
_journal_year 2022
_chemical_formula_moiety 'K2 Mg2 O12 S3'
_chemical_formula_sum 'K2 Mg2 O12 S3'
_chemical_formula_weight 415.00
_space_group_crystal_system cubic
_space_group_IT_number 198
_space_group_name_Hall 'P 2ac 2ab 3'
_space_group_name_H-M_alt 'P 21 3'
_cell_angle_alpha 90
_cell_angle_beta 90
_cell_angle_gamma 90
_cell_formula_units_Z 4
_cell_length_a 9.91977(3)
_cell_length_b 9.91977(3)
_cell_length_c 9.91977(3)
_cell_measurement_reflns_used 28935
_cell_measurement_temperature 297.2(6)
_cell_measurement_theta_max 64.9230
_cell_measurement_theta_min 3.5380
_cell_volume 976.124(5)
_computing_cell_refinement 'CrysAlisPro 1.171.40.67a (Rigaku OD, 2019)'
_computing_data_collection 'CrysAlisPro 1.171.40.67a (Rigaku OD, 2019)'
_computing_data_reduction 'CrysAlisPro 1.171.40.67a (Rigaku OD, 2019)'
_computing_molecular_graphics 'Olex2 1.3 (Dolomanov et al., 2009)'
_computing_publication_material 'Olex2 1.3 (Dolomanov et al., 2009)'
_computing_structure_refinement 'SHELXL 2018/3 (Sheldrick, 2015)'
_computing_structure_solution 'SHELXT 2018/2 (Sheldrick, 2018)'
_diffrn_ambient_environment air
_diffrn_ambient_temperature 297.2(6)
_diffrn_detector 'CCD plate'
_diffrn_detector_area_resol_mean 16.0026
_diffrn_detector_type Eos
_diffrn_measured_fraction_theta_full 1.000
_diffrn_measured_fraction_theta_max 0.996
_diffrn_measurement_device 'four-circle diffractometer'
_diffrn_measurement_device_type 'SuperNova, Single source at offset/far, Eos'
_diffrn_measurement_method '\w scans'
_diffrn_orient_matrix_type 'CrysAlisPro convention (1999,Acta A55,543-557)'
_diffrn_orient_matrix_UB_11 -0.0189180000
_diffrn_orient_matrix_UB_12 -0.0685935000
_diffrn_orient_matrix_UB_13 0.0072451000
_diffrn_orient_matrix_UB_21 -0.0547860000
_diffrn_orient_matrix_UB_22 0.0103594000
_diffrn_orient_matrix_UB_23 -0.0447764000
_diffrn_orient_matrix_UB_31 0.0419034000
_diffrn_orient_matrix_UB_32 -0.0173967000
_diffrn_orient_matrix_UB_33 -0.0552320000
_diffrn_radiation_monochromator mirror
_diffrn_radiation_probe x-ray
_diffrn_radiation_type 'Mo K\a'
_diffrn_radiation_wavelength 0.71073
_diffrn_reflns_av_R_equivalents 0.0311
_diffrn_reflns_av_unetI/netI 0.0138
_diffrn_reflns_Laue_measured_fraction_full 1.000
_diffrn_reflns_Laue_measured_fraction_max 0.996
_diffrn_reflns_limit_h_max 25
_diffrn_reflns_limit_h_min -24
_diffrn_reflns_limit_k_max 21
_diffrn_reflns_limit_k_min -25
_diffrn_reflns_limit_l_max 24
_diffrn_reflns_limit_l_min -24
_diffrn_reflns_number 63785
_diffrn_reflns_point_group_measured_fraction_full 1.000
_diffrn_reflns_point_group_measured_fraction_max 0.994
_diffrn_reflns_theta_full 25.242
_diffrn_reflns_theta_max 65.970
_diffrn_reflns_theta_min 2.904
_diffrn_source 'micro-focus sealed X-ray tube'
_diffrn_source_type 'SuperNova (Mo) X-ray Source'
_exptl_absorpt_coefficient_mu 1.810
_exptl_absorpt_correction_T_max 1.000
_exptl_absorpt_correction_T_min 0.616
_exptl_absorpt_correction_type gaussian
_exptl_absorpt_process_details
;
CrysAlisPro 1.171.40.67a (Rigaku Oxford Diffraction, 2019)
Numerical absorption correction based on gaussian integration over
			a multifaceted crystal model
Empirical absorption correction using spherical harmonics,
 implemented in SCALE3 ABSPACK scaling algorithm.
;
_exptl_crystal_colour 'pale grey'
_exptl_crystal_density_diffrn 2.824
_exptl_crystal_description block
_exptl_crystal_F_000 824
_exptl_crystal_size_max 0.206
_exptl_crystal_size_mid 0.102
_exptl_crystal_size_min 0.042
_refine_diff_density_max 0.511
_refine_diff_density_min -0.568
_refine_diff_density_rms 0.069
_refine_ls_abs_structure_details
;
 Flack x determined using 2444 quotients [(I+)-(I-)]/[(I+)+(I-)]
 (Parsons, Flack and Wagner, Acta Cryst. B69 (2013) 249-259).
;
_refine_ls_abs_structure_Flack 0.002(9)
_refine_ls_extinction_method none
_refine_ls_goodness_of_fit_ref 1.238
_refine_ls_matrix_type full
_refine_ls_number_parameters 223
_refine_ls_number_reflns 5380
_refine_ls_number_restraints 0
_refine_ls_R_factor_all 0.02
_refine_ls_R_factor_gt 0.018
_refine_ls_R_Fsqd_factor 0.019
_refine_ls_shift/su_max 0.02314
_refine_ls_structure_factor_coef Fsqd
_refine_ls_weighting_details
;
calc w2 = 1/[s^2^(Fo^2^)]
;
_refine_ls_weighting_scheme calc
_refine_ls_wR_factor_ref 0.048
_reflns_Friedel_coverage 0.838
_reflns_Friedel_fraction_full 1.000
_reflns_Friedel_fraction_max 0.992
_reflns_number_gt 5569
_reflns_number_total 5785
_reflns_threshold_expression 'I > 2\s(I)'
_cod_data_source_file ti5023.cif
_cod_data_source_block Langbeinite_molybdenum_source_multipole
_cod_depositor_comments 'Adding full bibliography for 1565826--1565831.cif.'
_cod_original_cell_volume 976.124(10)
_cod_database_code 1565829
_chemical_oxdiff_formula 'K2 Mg2 S3 O12'
_shelx_space_group_comment
;
The symmetry employed for this shelxl refinement is uniquely defined
by the following loop, which should always be used as a source of
symmetry information in preference to the above space-group names.
They are only intended as comments.
;
_reflns_odcompleteness_completeness 100.00
_reflns_odcompleteness_iscentric 1
_reflns_odcompleteness_theta 62.45

loop_
_space_group_symop_id
_space_group_symop_operation_xyz
1 +X,+Y,+Z
2 1/2-X,-Y,1/2+Z
3 -X,1/2+Y,1/2-Z
4 1/2+X,1/2-Y,-Z
5 +Z,+X,+Y
6 1/2+Z,1/2-X,-Y
7 1/2-Z,-X,1/2+Y
8 -Z,1/2+X,1/2-Y
9 +Y,+Z,+X
10 -Y,1/2+Z,1/2-X
11 1/2+Y,1/2-Z,-X
12 1/2-Y,-Z,1/2+X

loop_
_atom_local_axes_atom_label
_atom_local_axes_atom0
_atom_local_axes_ax1
_atom_local_axes_atom1
_atom_local_axes_atom2
_atom_local_axes_ax2
K(1) DUM0 Z K(1) DUM1 Y
K(2) DUM0 Z K(2) DUM2 Y
S(3) O(9) Z S(3) O(7) Y
MG(4) DUM0 Z MG(4) DUM3 Y
MG(5) DUM0 Z MG(5) DUM4 Y
O(6) S(3) Z O(6) O(7) Y
O(7) S(3) Z O(7) O(6) Y
O(8) S(3) Z O(8) O(9) Y
O(9) S(3) Z O(9) O(8) Y

loop_
_atom_rho_multipole_atom_label
_atom_rho_multipole_coeff_Pv
_atom_rho_multipole_coeff_P00
_atom_rho_multipole_coeff_P11
_atom_rho_multipole_coeff_P1-1
_atom_rho_multipole_coeff_P10
_atom_rho_multipole_coeff_P20
_atom_rho_multipole_coeff_P21
_atom_rho_multipole_coeff_P2-1
_atom_rho_multipole_coeff_P22
_atom_rho_multipole_coeff_P2-2
_atom_rho_multipole_coeff_P30
_atom_rho_multipole_coeff_P31
_atom_rho_multipole_coeff_P3-1
_atom_rho_multipole_coeff_P32
_atom_rho_multipole_coeff_P3-2
_atom_rho_multipole_coeff_P33
_atom_rho_multipole_coeff_P3-3
_atom_rho_multipole_coeff_P40
_atom_rho_multipole_coeff_P41
_atom_rho_multipole_coeff_P4-1
_atom_rho_multipole_coeff_P42
_atom_rho_multipole_coeff_P4-2
_atom_rho_multipole_coeff_P43
_atom_rho_multipole_coeff_P4-3
_atom_rho_multipole_coeff_P44
_atom_rho_multipole_coeff_P4-4
_atom_rho_multipole_kappa
_atom_rho_multipole_kappa_prime0
_atom_rho_multipole_kappa_prime1
_atom_rho_multipole_kappa_prime2
_atom_rho_multipole_kappa_prime3
_atom_rho_multipole_kappa_prime4
_atom_rho_multipole_radial_slater_n0
_atom_rho_multipole_radial_slater_zeta0
_atom_rho_multipole_radial_slater_n1
_atom_rho_multipole_radial_slater_zeta1
_atom_rho_multipole_radial_slater_n2
_atom_rho_multipole_radial_slater_zeta2
_atom_rho_multipole_radial_slater_n3
_atom_rho_multipole_radial_slater_zeta3
_atom_rho_multipole_radial_slater_n4
_atom_rho_multipole_radial_slater_zeta4
K(1) -0.5151 0 0 0 -0.1(3) 0.1(2) 0 0 0 0 -0.06(18) 0 0 0 0 -0.24(18) 0.13(19) -0.39(15) 0 0 0 0 -0.25(12) 0.16(18) 0 0 1 1 1 1 1 1 6 1.7476 6 1.7476 6 1.7476 6 1.7476 6 1.7476
K(2) -0.1331 0 0 0 -0.1(4) 0.3(3) 0 0 0 0 -0.33(18) 0 0 0 0 -0.12(18) 0.05(16) -0.03(19) 0 0 0 0 0.08(13) 0.10(15) 0 0 1 1 1 1 1 1 6 1.7476 6 1.7476 6 1.7476 6 1.7476 6 1.7476
S(3) 5.7584 0 -0.05(4) 0.05(5) -0.09(4) 0.02(3) -0.01(3) 0.05(3) -0.03(3) 0.09(3) 0.43(3) 0.03(3) 0.01(4) 0.08(3) -0.07(3) -0.01(3) -0.24(3) -0.01(3) 0.03(3) 0.04(3) -0.07(3) 0.04(3) -0.05(3) 0.07(3) -0.01(3) -0.06(3) 1 1 1 1 1 1 4 3.8512666666667 4 3.8512666666667 4 3.8512666666667 4 3.8512666666667 4 3.8512666666667
MG(4) 0.7345 0 0 0 -0.05(9) 0.07(7) 0 0 0 0 -0.00(6) 0 0 0 0 -0.06(5) 0.05(5) -0.23(5) 0 0 0 0 -0.04(4) -0.05(4) 0 0 1 1 1 1 1 1 4 2.205 4 2.205 4 2.205 4 2.205 4 2.205
MG(5) 0.6866 0 0 0 0.03(11) -0.00(8) 0 0 0 0 -0.01(6) 0 0 0 0 0.03(5) 0.01(6) -0.06(5) 0 0 0 0 0.01(4) -0.01(4) 0 0 1 1 1 1 1 1 4 2.205 4 2.205 4 2.205 4 2.205 4 2.205
O(6) 6.3775 0 -0.02(2) 0.087(19) -0.029(17) -0.016(19) 0.020(19) -0.004(18) -0.02(2) -0.02(2) -0.05(3) -0.01(2) -0.08(2) -0.00(3) -0.09(2) 0.13(3) 0.00(3) -0.07(3) 0.08(3) 0.02(3) 0.02(3) -0.05(3) 0.07(3) -0.01(3) -0.03(3) -0.04(3) 1 1 1 1 1 1 2 4.466 2 4.466 2 4.466 3 4.466 4 4.466
O(7) 6.2966 0 0.101(17) -0.054(17) -0.036(16) -0.028(17) -0.015(18) -0.019(16) 0.000(19) 0.000(18) -0.04(2) -0.11(2) 0.01(2) 0.07(2) 0.00(2) 0.17(2) 0.02(2) -0.01(3) -0.06(3) -0.04(2) -0.01(3) 0.03(3) 0.01(3) -0.04(3) 0.07(3) 0.01(3) 1 1 1 1 1 1 2 4.466 2 4.466 2 4.466 3 4.466 4 4.466
O(8) 6.2992 0 -0.109(18) -0.02(2) -0.026(17) -0.036(18) 0.011(17) -0.041(19) 0.031(19) 0.023(19) -0.10(2) 0.09(2) 0.01(2) -0.09(2) -0.01(2) 0.09(2) 0.08(2) -0.02(3) 0.06(3) -0.03(3) -0.05(3) -0.03(3) 0.03(3) 0.01(3) -0.04(3) 0.04(3) 1 1 1 1 1 1 2 4.466 2 4.466 2 4.466 3 4.466 4 4.466
O(9) 6.4955 0 -0.06(2) -0.10(2) 0.014(19) 0.005(19) 0.015(18) 0.05(2) 0.04(2) 0.06(2) -0.12(2) 0.07(2) 0.06(3) -0.04(3) 0.08(3) 0.12(3) -0.12(3) 0.03(3) 0.03(3) 0.10(3) -0.02(3) -0.08(3) 0.01(3) -0.04(3) -0.09(4) -0.04(4) 1 1 1 1 1 1 2 4.466 2 4.466 2 4.466 3 4.466 4 4.466

loop_
_atom_site_aniso_label
_atom_site_aniso_U_11
_atom_site_aniso_U_22
_atom_site_aniso_U_33
_atom_site_aniso_U_12
_atom_site_aniso_U_13
_atom_site_aniso_U_23
K(1) 0.02184(4) 0.02184(4) 0.02184(4) 0.00194(12) -0.00194(12) 0.00114(12)
K(2) 0.01949(3) 0.01949(3) 0.01949(3) -0.00169(10) -0.00169(10) -0.00167(10)
S(3) 0.00697(3) 0.00695(3) 0.00673(3) 0.00053(2) 0.000017(19) -0.001116(19)
Mg(4) 0.00870(3) 0.00870(3) 0.00870(3) -0.00007(4) -0.00007(4) -0.00045(4)
Mg(5) 0.00855(3) 0.00855(3) 0.00855(3) -0.00182(4) -0.00026(4) -0.00026(4)
O(6) 0.0270(2) 0.01890(16) 0.01702(15) -0.00880(15) -0.00104(13) -0.00953(13)
O(7) 0.02324(17) 0.02062(15) 0.00823(9) -0.00655(14) -0.00084(10) 0.00298(9)
O(8) 0.01076(11) 0.02562(19) 0.02264(17) -0.00322(12) 0.00761(12) -0.00395(15)
O(9) 0.0290(2) 0.01760(16) 0.0251(2) 0.01571(17) -0.00249(17) -0.00150(14)

loop_
_atom_site_label
_atom_site_fract_x
_atom_site_fract_y
_atom_site_fract_z
_atom_site_occupancy
_atom_site_symmetry_multiplicity
_atom_site_U_iso_or_equiv
K(1) 0.20194(5) 0.20186(5) 0.20194(5) 1 4 0.022
K(2) 0.43336(5) 0.43324(5) 0.43324(5) 1 4 0.019
S(3) 0.267900(10) 0.125586(10) 0.534006(10) 1 12 0.007
Mg(4) 0.650926(19) 0.650926(19) 0.650926(19) 1 4 0.009
Mg(5) 0.914926(18) 0.914926(18) 0.914926(18) 1 4 0.009
O(6) 0.20792(6) 0.02404(5) 0.44555(5) 1 12 0.021
O(7) 0.25789(5) 0.08011(5) 0.67442(4) 1 12 0.017
O(8) 0.40803(5) 0.15209(6) 0.49748(6) 1 12 0.02
O(9) 0.19166(7) 0.25074(6) 0.51438(6) 1 12 0.024

loop_
_atom_type_symbol
_atom_type_description
_atom_type_scat_dispersion_real
_atom_type_scat_dispersion_imag
_atom_type_scat_source
K K 0.2009 0.2494 'International Tables Vol C Tables 4.2.6.8 and 6.1.1.4'
Mg Mg 0.0486 0.0363 'International Tables Vol C Tables 4.2.6.8 and 6.1.1.4'
O O 0.0106 0.0060 'International Tables Vol C Tables 4.2.6.8 and 6.1.1.4'
S S 0.1246 0.1234 'International Tables Vol C Tables 4.2.6.8 and 6.1.1.4'

loop_
_exptl_crystal_face_index_h
_exptl_crystal_face_index_k
_exptl_crystal_face_index_l
_exptl_crystal_face_perp_dist
-6 -11 -6 0.0068
12 7 -4 0.0837
-9 9 -6 0.0450
-7 2 12 0.0925
9 -4 -10 0.0936
-2 5 -13 0.0514
7 -8 9 0.0510
4 11 7 0.0359
8 8 8 0.0286
2 13 -4 0.0322

loop_
_geom_angle_atom_site_label_1
_geom_angle_atom_site_label_2
_geom_angle_atom_site_label_3
_geom_angle
_geom_angle_site_symmetry_1
_geom_angle_site_symmetry_2
_geom_angle_site_symmetry_3
_geom_angle_publ_flag
O(6) S(3) O(7) 109.29(3) 1_555 1_555 1_555 yes
O(6) S(3) O(8) 111.24(3) 1_555 1_555 1_555 yes
O(6) S(3) O(9) 107.08(4) 1_555 1_555 1_555 yes
O(7) S(3) O(8) 110.81(3) 1_555 1_555 1_555 yes
O(7) S(3) O(9) 110.57(4) 1_555 1_555 1_555 yes
O(8) S(3) O(9) 107.78(4) 1_555 1_555 1_555 yes
O(6) MG(4) O(6) 88.14(3) 4_556 1_555 8_655 yes
O(6) MG(4) O(6) 88.14(3) 4_556 1_555 12_565 yes
O(6) MG(4) O(7) 89.03(2) 4_556 1_555 3_656 yes
O(6) MG(4) O(7) 88.90(3) 4_556 1_555 7_665 yes
O(6) MG(4) O(7) 175.97(2) 4_556 1_555 11_566 yes
O(6) MG(4) O(6) 88.14(3) 8_655 1_555 12_565 yes
O(6) MG(4) O(7) 175.97(2) 8_655 1_555 3_656 yes
O(6) MG(4) O(7) 89.03(2) 8_655 1_555 7_665 yes
O(6) MG(4) O(7) 88.90(3) 8_655 1_555 11_566 yes
O(6) MG(4) O(7) 88.90(3) 12_565 1_555 3_656 yes
O(6) MG(4) O(7) 175.97(2) 12_565 1_555 7_665 yes
O(6) MG(4) O(7) 89.03(2) 12_565 1_555 11_566 yes
O(7) MG(4) O(7) 93.79(2) 3_656 1_555 7_665 yes
O(7) MG(4) O(7) 93.79(2) 3_656 1_555 11_566 yes
O(7) MG(4) O(7) 93.79(2) 7_665 1_555 11_566 yes
O(8) MG(5) O(8) 93.74(2) 2_665 1_555 6_566 yes
O(8) MG(5) O(8) 93.74(2) 2_665 1_555 10_656 yes
O(8) MG(5) O(9) 92.71(3) 2_665 1_555 3_656 yes
O(8) MG(5) O(9) 81.83(3) 2_665 1_555 7_665 yes
O(8) MG(5) O(9) 172.40(3) 2_665 1_555 11_566 yes
O(8) MG(5) O(8) 93.74(2) 6_566 1_555 10_656 yes
O(8) MG(5) O(9) 172.40(3) 6_566 1_555 3_656 yes
O(8) MG(5) O(9) 92.71(3) 6_566 1_555 7_665 yes
O(8) MG(5) O(9) 81.83(3) 6_566 1_555 11_566 yes
O(8) MG(5) O(9) 81.83(3) 10_656 1_555 3_656 yes
O(8) MG(5) O(9) 172.40(3) 10_656 1_555 7_665 yes
O(8) MG(5) O(9) 92.71(3) 10_656 1_555 11_566 yes
O(9) MG(5) O(9) 92.18(2) 3_656 1_555 7_665 yes
O(9) MG(5) O(9) 92.18(2) 3_656 1_555 11_566 yes
O(9) MG(5) O(9) 92.18(2) 7_665 1_555 11_566 yes
S(3) O(6) MG(4) 166.00(4) 1_555 1_555 4_456 yes
S(3) O(6) MG(4) 166.00(4) 1_555 1_555 6_456 yes
S(3) O(6) MG(4) 166.00(4) 1_555 1_555 11_456 yes
S(3) O(6) O(7) 35.426(17) 1_555 1_555 1_555 yes
S(3) O(6) O(8) 34.349(19) 1_555 1_555 1_555 yes
S(3) O(6) O(9) 36.52(2) 1_555 1_555 1_555 yes
MG(4) O(6) O(7) 133.96(3) 4_456 1_555 1_555 yes
MG(4) O(6) O(8) 140.21(3) 4_456 1_555 1_555 yes
MG(4) O(6) O(9) 156.88(4) 4_456 1_555 1_555 yes
MG(4) O(6) O(7) 133.96(3) 6_456 1_555 1_555 yes
MG(4) O(6) O(8) 140.21(3) 6_456 1_555 1_555 yes
MG(4) O(6) O(9) 156.88(4) 6_456 1_555 1_555 yes
MG(4) O(6) O(7) 133.96(3) 11_456 1_555 1_555 yes
MG(4) O(6) O(8) 140.21(3) 11_456 1_555 1_555 yes
MG(4) O(6) O(9) 156.88(4) 11_456 1_555 1_555 yes
O(7) O(6) O(8) 60.252(19) 1_555 1_555 1_555 yes
O(7) O(6) O(9) 61.09(2) 1_555 1_555 1_555 yes
O(8) O(6) O(9) 59.45(2) 1_555 1_555 1_555 yes
S(3) O(7) MG(4) 131.18(3) 1_555 1_555 3_646 yes
S(3) O(7) MG(4) 131.18(3) 1_555 1_555 8_646 yes
S(3) O(7) MG(4) 131.18(3) 1_555 1_555 10_646 yes
S(3) O(7) O(6) 35.287(17) 1_555 1_555 1_555 yes
S(3) O(7) O(8) 34.498(18) 1_555 1_555 1_555 yes
S(3) O(7) O(9) 34.705(19) 1_555 1_555 1_555 yes
MG(4) O(7) O(6) 164.10(3) 3_646 1_555 1_555 yes
MG(4) O(7) O(8) 103.79(2) 3_646 1_555 1_555 yes
MG(4) O(7) O(9) 115.50(3) 3_646 1_555 1_555 yes
MG(4) O(7) O(6) 164.10(3) 8_646 1_555 1_555 yes
MG(4) O(7) O(8) 103.79(2) 8_646 1_555 1_555 yes
MG(4) O(7) O(9) 115.50(3) 8_646 1_555 1_555 yes
MG(4) O(7) O(6) 164.10(3) 10_646 1_555 1_555 yes
MG(4) O(7) O(8) 103.79(2) 10_646 1_555 1_555 yes
MG(4) O(7) O(9) 115.50(3) 10_646 1_555 1_555 yes
O(6) O(7) O(8) 60.34(2) 1_555 1_555 1_555 yes
O(6) O(7) O(9) 58.76(2) 1_555 1_555 1_555 yes
O(8) O(7) O(9) 58.73(2) 1_555 1_555 1_555 yes
S(3) O(8) MG(5) 148.96(4) 1_555 1_555 2_664 yes
S(3) O(8) MG(5) 148.96(4) 1_555 1_555 7_664 yes
S(3) O(8) MG(5) 148.96(4) 1_555 1_555 12_664 yes
S(3) O(8) O(6) 34.406(19) 1_555 1_555 1_555 yes
S(3) O(8) O(7) 34.691(18) 1_555 1_555 1_555 yes
S(3) O(8) O(9) 36.20(2) 1_555 1_555 1_555 yes
MG(5) O(8) O(6) 116.69(3) 2_664 1_555 1_555 yes
MG(5) O(8) O(7) 136.45(3) 2_664 1_555 1_555 yes
MG(5) O(8) O(9) 160.17(4) 2_664 1_555 1_555 yes
MG(5) O(8) O(6) 116.69(3) 7_664 1_555 1_555 yes
MG(5) O(8) O(7) 136.45(3) 7_664 1_555 1_555 yes
MG(5) O(8) O(9) 160.17(4) 7_664 1_555 1_555 yes
MG(5) O(8) O(6) 116.69(3) 12_664 1_555 1_555 yes
MG(5) O(8) O(7) 136.45(3) 12_664 1_555 1_555 yes
MG(5) O(8) O(9) 160.17(4) 12_664 1_555 1_555 yes
O(6) O(8) O(7) 59.41(2) 1_555 1_555 1_555 yes
O(6) O(8) O(9) 59.09(2) 1_555 1_555 1_555 yes
O(7) O(8) O(9) 60.67(2) 1_555 1_555 1_555 yes
S(3) O(9) MG(5) 152.46(4) 1_555 1_555 3_646 yes
S(3) O(9) MG(5) 152.46(4) 1_555 1_555 8_646 yes
S(3) O(9) MG(5) 152.46(4) 1_555 1_555 10_646 yes
S(3) O(9) O(6) 36.40(2) 1_555 1_555 1_555 yes
S(3) O(9) O(7) 34.73(2) 1_555 1_555 1_555 yes
S(3) O(9) O(8) 36.02(2) 1_555 1_555 1_555 yes
MG(5) O(9) O(6) 152.45(4) 3_646 1_555 1_555 yes
MG(5) O(9) O(7) 118.00(3) 3_646 1_555 1_555 yes
MG(5) O(9) O(8) 144.62(4) 3_646 1_555 1_555 yes
MG(5) O(9) O(6) 152.45(4) 8_646 1_555 1_555 yes
MG(5) O(9) O(7) 118.00(3) 8_646 1_555 1_555 yes
MG(5) O(9) O(8) 144.62(4) 8_646 1_555 1_555 yes
MG(5) O(9) O(6) 152.45(4) 10_646 1_555 1_555 yes
MG(5) O(9) O(7) 118.00(3) 10_646 1_555 1_555 yes
MG(5) O(9) O(8) 144.62(4) 10_646 1_555 1_555 yes
O(6) O(9) O(7) 60.15(2) 1_555 1_555 1_555 yes
O(6) O(9) O(8) 61.46(2) 1_555 1_555 1_555 yes
O(7) O(9) O(8) 60.60(2) 1_555 1_555 1_555 yes

loop_
_geom_bond_atom_site_label_1
_geom_bond_atom_site_label_2
_geom_bond_distance
_geom_bond_site_symmetry_1
_geom_bond_site_symmetry_2
_geom_bond_publ_flag
K(1) O(6) 2.9930(10) 1_555 1_555 yes
K(1) O(7) 2.8390(8) 1_555 2_554 yes
K(1) O(9) 3.1390(7) 1_555 1_555 yes
K(2) O(6) 3.0077(7) 1_555 4_556 yes
K(2) O(8) 2.8721(7) 1_555 1_555 yes
K(2) O(9) 3.1102(8) 1_555 1_555 yes
S(3) O(6) 1.4623(4) 1_555 1_555 yes
S(3) O(7) 1.4677(4) 1_555 1_555 yes
S(3) O(8) 1.4605(4) 1_555 1_555 yes
S(3) O(9) 1.4671(5) 1_555 1_555 yes
MG(4) O(6) 2.0610(5) 1_555 4_556 yes
MG(4) O(7) 2.0768(5) 1_555 3_656 yes
MG(5) O(8) 2.0489(5) 1_555 2_665 yes
MG(5) O(9) 2.0640(5) 1_555 3_656 yes

loop_
_exptl_oxdiff_crystal_face_indexfrac_h
_exptl_oxdiff_crystal_face_indexfrac_k
_exptl_oxdiff_crystal_face_indexfrac_l
_exptl_oxdiff_crystal_face_x
_exptl_oxdiff_crystal_face_y
_exptl_oxdiff_crystal_face_z
-6.0329 -11.3227 -5.5581 0.8505 0.4621 0.2512
11.5176 7.0453 -3.6353 -0.7275 -0.3952 0.5608
-8.9476 8.6488 -6.3788 -0.4702 0.8654 -0.1731
-7.2624 2.4404 11.7069 0.0548 -0.1010 -0.9934
8.6515 -3.9020 -10.2782 0.0295 -0.0542 0.9981
-2.2982 5.2396 -12.7663 -0.4084 0.7518 0.5177
6.7379 -7.7788 9.4709 0.4747 -0.8738 -0.1054
4.3596 11.2710 7.0346 -0.8046 -0.4371 -0.4019
8.2556 8.3159 7.6288 -0.6713 -0.7077 -0.2201
2.4671 13.2084 -3.8686 -0.9807 0.1749 0.0873

loop_
_atom_local_dummy_label
_atom_local_dummy_fract_x
_atom_local_dummy_fract_y
_atom_local_dummy_fract_z
DUM0 1 1 1
DUM1 0.024 0.4455 0.2079
DUM2 0.2492 0.4856 0.6916
DUM3 0.8255 0.742 0.5801
DUM4 0.7508 0.9856 0.8084
